data_4117703
loop_
_publ_author_name
'Nadeem S. Sheikh'
'Daniele Leonori'
'Graeme Barker'
'James D. Firth'
'Kevin R. Campos'
'Anthony J. H. M. Meijer'
'Peter O'Brien'
'Iain Coldham'

_publ_section_title
;
 An Experimental and in Situ IR Spectroscopic Study of the
 Lithiation-Substitution of N-Boc-2-phenylpyrrolidine and -piperidine:
 Controlling the Formation of Quaternary Stereocenters
;
_journal_name_full 'Journal of the American Chemical Society'
_journal_page_first 5300
_journal_page_last 5308
_journal_paper_doi 10.1021/ja211398b
_journal_volume 134
_journal_year 2012
_chemical_absolute_configuration unk
_chemical_formula_moiety 'C17 H25 N O2'
_chemical_formula_sum 'C17 H25 N O2'
_chemical_formula_weight 275.38
_chemical_name_systematic
; 
 ? 
;
_space_group_IT_number 19
_symmetry_cell_setting orthorhombic
_symmetry_space_group_name_Hall 'P 2ac 2ab'
_symmetry_space_group_name_H-M 'P 21 21 21'
_atom_sites_solution_hydrogens geom
_atom_sites_solution_primary direct
_atom_sites_solution_secondary difmap
_audit_creation_method SHELXL-97
_cell_angle_alpha 90.00
_cell_angle_beta 90.00
_cell_angle_gamma 90.00
_cell_formula_units_Z 4
_cell_length_a 6.2746(7)
_cell_length_b 11.2697(13)
_cell_length_c 21.763(3)
_cell_measurement_reflns_used 1827
_cell_measurement_temperature 150(2)
_cell_measurement_theta_max 19.06
_cell_measurement_theta_min 3.62
_cell_volume 1538.9(3)
_computing_cell_refinement 'Bruker SAINT'
_computing_data_collection 'Bruker APEX2'
_computing_data_reduction 'Bruker SAINT'
_computing_molecular_graphics 'Bruker SHELXTL'
_computing_publication_material 'Bruker SHELXTL'
_computing_structure_refinement 'SHELXL-97 (Sheldrick, 2008)'
_computing_structure_solution 'SHELXS-97 (Sheldrick, 2008)'
_diffrn_ambient_temperature 150(2)
_diffrn_measured_fraction_theta_full 0.999
_diffrn_measured_fraction_theta_max 0.999
_diffrn_measurement_device_type 'Bruker APEX-II CCD'
_diffrn_measurement_method '\f and \w scans'
_diffrn_radiation_monochromator graphite
_diffrn_radiation_source 'fine-focus sealed tube'
_diffrn_radiation_type MoK\a
_diffrn_radiation_wavelength 0.71073
_diffrn_reflns_av_R_equivalents 0.0907
_diffrn_reflns_av_sigmaI/netI 0.0760
_diffrn_reflns_limit_h_max 5
_diffrn_reflns_limit_h_min -8
_diffrn_reflns_limit_k_max 12
_diffrn_reflns_limit_k_min -14
_diffrn_reflns_limit_l_max 27
_diffrn_reflns_limit_l_min -28
_diffrn_reflns_number 14173
_diffrn_reflns_theta_full 27.55
_diffrn_reflns_theta_max 27.55
_diffrn_reflns_theta_min 1.87
_exptl_absorpt_coefficient_mu 0.077
_exptl_absorpt_correction_T_max 0.9985
_exptl_absorpt_correction_T_min 0.9788
_exptl_absorpt_correction_type multi-scan
_exptl_absorpt_process_details sadabs
_exptl_crystal_colour colourless
_exptl_crystal_density_diffrn 1.189
_exptl_crystal_description PLATE
_exptl_crystal_F_000 600
_exptl_crystal_size_max 0.28
_exptl_crystal_size_mid 0.11
_exptl_crystal_size_min 0.02
_refine_diff_density_max 0.555
_refine_diff_density_min -0.590
_refine_diff_density_rms 0.221
_refine_ls_abs_structure_details 'Flack H D (1983), Acta Cryst. A39, 876-881'
_refine_ls_extinction_coef 0.175(14)
_refine_ls_extinction_expression Fc^*^=kFc[1+0.001xFc^2^\l^3^/sin(2\q)]^-1/4^
_refine_ls_extinction_method SHELXL
_refine_ls_goodness_of_fit_ref 1.259
_refine_ls_hydrogen_treatment constr
_refine_ls_matrix_type full
_refine_ls_number_parameters 186
_refine_ls_number_reflns 2063
_refine_ls_number_restraints 0
_refine_ls_restrained_S_all 1.259
_refine_ls_R_factor_all 0.1125
_refine_ls_R_factor_gt 0.0643
_refine_ls_shift/su_max 0.000
_refine_ls_shift/su_mean 0.000
_refine_ls_structure_factor_coef Fsqd
_refine_ls_weighting_details 'calc w=1/[\s^2^(Fo^2^)+(0.0827P)^2^+0.0000P] where P=(Fo^2^+2Fc^2^)/3'
_refine_ls_weighting_scheme calc
_refine_ls_wR_factor_gt 0.1309
_refine_ls_wR_factor_ref 0.1828
_reflns_number_gt 1380
_reflns_number_total 2063
_reflns_threshold_expression >2sigma(I)
_cod_data_source_file ja211398b_si_001.cif
_cod_data_source_block oic230_0m
_cod_database_code 4117703

loop_
_symmetry_equiv_pos_as_xyz
'x, y, z'
'x+1/2, -y+1/2, -z'
'-x, y+1/2, -z+1/2'
'-x+1/2, -y, z+1/2'

loop_
_atom_site_label
_atom_site_type_symbol
_atom_site_fract_x
_atom_site_fract_y
_atom_site_fract_z
_atom_site_U_iso_or_equiv
_atom_site_adp_type
_atom_site_occupancy
_atom_site_symmetry_multiplicity
_atom_site_calc_flag
_atom_site_refinement_flags
O1 O 0.7797(4) 1.0492(2) 0.12810(11) 0.0249(7) Uani 1 1 d .
O2 O 0.5515(5) 1.1577(3) 0.18494(12) 0.0308(8) Uani 1 1 d .
N1 N 0.7267(5) 1.0006(3) 0.22746(13) 0.0218(8) Uani 1 1 d .
C1 C 0.7289(8) 1.2241(4) 0.0630(2) 0.0369(11) Uani 1 1 d .
H1A H 0.6418 1.2642 0.0927 0.055 Uiso 1 1 calc R
H1B H 0.6892 1.2492 0.0224 0.055 Uiso 1 1 calc R
H1C H 0.8760 1.2430 0.0702 0.055 Uiso 1 1 calc R
C2 C 0.6972(7) 1.0928(4) 0.06877(17) 0.0270(10) Uani 1 1 d .
C3 C 0.6761(7) 1.0765(3) 0.18041(17) 0.0227(9) Uani 1 1 d .
C4 C 0.9111(6) 0.9166(4) 0.22468(17) 0.0237(9) Uani 1 1 d .
C5 C 0.8976(7) 0.8388(4) 0.16737(18) 0.0242(9) Uani 1 1 d .
C6 C 1.0742(7) 0.8134(4) 0.13149(19) 0.0335(11) Uani 1 1 d .
H6 H 1.2043 0.8488 0.1406 0.040 Uiso 1 1 calc R
C7 C 1.0596(10) 0.7356(5) 0.0819(2) 0.0476(14) Uani 1 1 d .
H7 H 1.1799 0.7188 0.0586 0.057 Uiso 1 1 calc R
C8 C 0.8698(10) 0.6839(4) 0.0676(2) 0.0520(15) Uani 1 1 d .
H8 H 0.8601 0.6325 0.0343 0.062 Uiso 1 1 calc R
C9 C 0.8359(8) 1.0272(4) 0.02315(19) 0.0388(12) Uani 1 1 d .
H9A H 0.9827 1.0468 0.0303 0.058 Uiso 1 1 calc R
H9B H 0.7970 1.0499 -0.0179 0.058 Uiso 1 1 calc R
H9C H 0.8160 0.9433 0.0281 0.058 Uiso 1 1 calc R
C10 C 0.6928(9) 0.7080(4) 0.1026(2) 0.0443(13) Uani 1 1 d .
H10 H 0.5628 0.6732 0.0928 0.053 Uiso 1 1 calc R
C11 C 0.7073(8) 0.7842(4) 0.15235(19) 0.0300(10) Uani 1 1 d .
H11 H 0.5869 0.7988 0.1761 0.036 Uiso 1 1 calc R
C12 C 1.1174(7) 0.9871(4) 0.2293(2) 0.0350(11) Uani 1 1 d .
H12A H 1.1317 1.0372 0.1938 0.052 Uiso 1 1 calc R
H12B H 1.2360 0.9335 0.2312 0.052 Uiso 1 1 calc R
H12C H 1.1146 1.0352 0.2657 0.052 Uiso 1 1 calc R
C13 C 0.8944(7) 0.8274(4) 0.27871(18) 0.0307(11) Uani 1 1 d .
H13A H 0.7833 0.7705 0.2691 0.037 Uiso 1 1 calc R
H13B H 1.0276 0.7840 0.2814 0.037 Uiso 1 1 calc R
C14 C 0.8474(8) 0.8804(4) 0.34083(19) 0.0367(12) Uani 1 1 d .
H14A H 0.9631 0.9321 0.3534 0.044 Uiso 1 1 calc R
H14B H 0.8319 0.8181 0.3712 0.044 Uiso 1 1 calc R
C15 C 0.6428(8) 0.9504(4) 0.33558(19) 0.0366(12) Uani 1 1 d .
H15A H 0.5273 0.8978 0.3239 0.044 Uiso 1 1 calc R
H15B H 0.6080 0.9852 0.3751 0.044 Uiso 1 1 calc R
C16 C 0.6658(8) 1.0471(4) 0.28825(16) 0.0293(10) Uani 1 1 d .
H16A H 0.5318 1.0894 0.2847 0.035 Uiso 1 1 calc R
H16B H 0.7731 1.1031 0.3020 0.035 Uiso 1 1 calc R
C17 C 0.4652(7) 1.0585(4) 0.0615(2) 0.0348(11) Uani 1 1 d .
H17A H 0.4502 0.9744 0.0670 0.052 Uiso 1 1 calc R
H17B H 0.4170 1.0801 0.0212 0.052 Uiso 1 1 calc R
H17C H 0.3813 1.0992 0.0918 0.052 Uiso 1 1 calc R

loop_
_atom_site_aniso_label
_atom_site_aniso_U_11
_atom_site_aniso_U_22
_atom_site_aniso_U_33
_atom_site_aniso_U_23
_atom_site_aniso_U_13
_atom_site_aniso_U_12
O1 0.0242(16) 0.0302(15) 0.0204(13) 0.0023(12) 0.0005(12) 0.0033(13)
O2 0.0337(18) 0.0275(15) 0.0312(15) 0.0044(13) 0.0022(13) 0.0103(15)
N1 0.0228(18) 0.0213(17) 0.0214(16) -0.0009(14) -0.0012(14) 0.0031(15)
C1 0.042(3) 0.033(2) 0.036(2) 0.011(2) -0.005(2) -0.007(2)
C2 0.030(2) 0.030(2) 0.021(2) 0.0042(18) -0.0036(19) -0.003(2)
C3 0.020(2) 0.023(2) 0.025(2) 0.0015(17) -0.0003(18) -0.0033(18)
C4 0.022(2) 0.023(2) 0.027(2) 0.0001(17) -0.0008(17) 0.0012(18)
C5 0.027(2) 0.0212(19) 0.024(2) 0.0046(17) 0.0026(17) 0.0043(19)
C6 0.029(2) 0.035(2) 0.037(2) 0.008(2) 0.003(2) 0.008(2)
C7 0.059(4) 0.052(3) 0.032(3) 0.002(2) 0.011(3) 0.025(3)
C8 0.089(5) 0.035(3) 0.033(3) -0.004(2) 0.004(3) 0.018(3)
C9 0.047(3) 0.043(3) 0.026(2) 0.004(2) 0.003(2) 0.003(2)
C10 0.060(4) 0.029(2) 0.044(3) -0.003(2) -0.007(3) -0.007(3)
C11 0.032(3) 0.026(2) 0.032(2) -0.0008(19) 0.0008(19) -0.002(2)
C12 0.025(3) 0.034(2) 0.045(3) 0.002(2) -0.004(2) -0.006(2)
C13 0.032(3) 0.027(2) 0.034(2) 0.0059(19) -0.007(2) 0.005(2)
C14 0.049(3) 0.036(2) 0.025(2) 0.0054(19) -0.008(2) 0.003(2)
C15 0.052(3) 0.037(2) 0.021(2) 0.0038(19) 0.004(2) 0.008(2)
C16 0.038(3) 0.028(2) 0.023(2) -0.0044(18) 0.0004(19) 0.004(2)
C17 0.034(3) 0.038(3) 0.033(2) 0.007(2) -0.009(2) -0.008(2)

loop_
_atom_type_symbol
_atom_type_description
_atom_type_scat_dispersion_real
_atom_type_scat_dispersion_imag
_atom_type_scat_source
C C 0.0033 0.0000 'International Tables Vol C Tables 4.2.6.8 and 6.1.1.4'
H H 0.0000 0.0000 'International Tables Vol C Tables 4.2.6.8 and 6.1.1.4'
N N 0.0061 0.0000 'International Tables Vol C Tables 4.2.6.8 and 6.1.1.4'
O O 0.0106 0.0000 'International Tables Vol C Tables 4.2.6.8 and 6.1.1.4'

loop_
_geom_angle_atom_site_label_1
_geom_angle_atom_site_label_2
_geom_angle_atom_site_label_3
_geom_angle
C3 O1 C2 119.6(3)
C3 N1 C16 112.9(3)
C3 N1 C4 122.9(3)
C16 N1 C4 117.5(3)
C2 C1 H1A 109.5
C2 C1 H1B 109.5
H1A C1 H1B 109.5
C2 C1 H1C 109.5
H1A C1 H1C 109.5
H1B C1 H1C 109.5
O1 C2 C1 110.8(3)
O1 C2 C9 102.1(3)
C1 C2 C9 110.6(4)
O1 C2 C17 110.1(3)
C1 C2 C17 111.8(4)
C9 C2 C17 111.1(4)
O2 C3 O1 123.7(3)
O2 C3 N1 124.2(3)
O1 C3 N1 112.1(3)
N1 C4 C12 109.0(3)
N1 C4 C5 110.7(3)
C12 C4 C5 113.6(3)
N1 C4 C13 109.1(3)
C12 C4 C13 110.3(3)
C5 C4 C13 104.1(3)
C6 C5 C11 117.7(4)
C6 C5 C4 122.3(4)
C11 C5 C4 119.8(4)
C5 C6 C7 120.9(5)
C5 C6 H6 119.5
C7 C6 H6 119.5
C8 C7 C6 120.3(5)
C8 C7 H7 119.9
C6 C7 H7 119.9
C7 C8 C10 119.7(4)
C7 C8 H8 120.1
C10 C8 H8 120.1
C2 C9 H9A 109.5
C2 C9 H9B 109.5
H9A C9 H9B 109.5
C2 C9 H9C 109.5
H9A C9 H9C 109.5
H9B C9 H9C 109.5
C8 C10 C11 120.2(5)
C8 C10 H10 119.9
C11 C10 H10 119.9
C10 C11 C5 121.2(4)
C10 C11 H11 119.4
C5 C11 H11 119.4
C4 C12 H12A 109.5
C4 C12 H12B 109.5
H12A C12 H12B 109.5
C4 C12 H12C 109.5
H12A C12 H12C 109.5
H12B C12 H12C 109.5
C14 C13 C4 115.8(3)
C14 C13 H13A 108.3
C4 C13 H13A 108.3
C14 C13 H13B 108.3
C4 C13 H13B 108.3
H13A C13 H13B 107.4
C13 C14 C15 107.8(3)
C13 C14 H14A 110.1
C15 C14 H14A 110.1
C13 C14 H14B 110.1
C15 C14 H14B 110.1
H14A C14 H14B 108.5
C16 C15 C14 110.3(4)
C16 C15 H15A 109.6
C14 C15 H15A 109.6
C16 C15 H15B 109.6
C14 C15 H15B 109.6
H15A C15 H15B 108.1
N1 C16 C15 112.4(3)
N1 C16 H16A 109.1
C15 C16 H16A 109.1
N1 C16 H16B 109.1
C15 C16 H16B 109.1
H16A C16 H16B 107.8
C2 C17 H17A 109.5
C2 C17 H17B 109.5
H17A C17 H17B 109.5
C2 C17 H17C 109.5
H17A C17 H17C 109.5
H17B C17 H17C 109.5

loop_
_geom_bond_atom_site_label_1
_geom_bond_atom_site_label_2
_geom_bond_distance
O1 C3 1.347(4)
O1 C2 1.475(4)
O2 C3 1.208(5)
N1 C3 1.371(5)
N1 C16 1.474(5)
N1 C4 1.495(5)
C1 C2 1.499(6)
C1 H1A 0.9600
C1 H1B 0.9600
C1 H1C 0.9600
C2 C9 1.513(6)
C2 C17 1.514(6)
C4 C12 1.522(6)
C4 C5 1.527(6)
C4 C13 1.551(6)
C5 C6 1.386(6)
C5 C11 1.383(6)
C6 C7 1.393(6)
C6 H6 0.9300
C7 C8 1.362(8)
C7 H7 0.9300
C8 C10 1.373(7)
C8 H8 0.9300
C9 H9A 0.9600
C9 H9B 0.9600
C9 H9C 0.9600
C10 C11 1.385(6)
C10 H10 0.9300
C11 H11 0.9300
C12 H12A 0.9600
C12 H12B 0.9600
C12 H12C 0.9600
C13 C14 1.507(6)
C13 H13A 0.9700
C13 H13B 0.9700
C14 C15 1.511(7)
C14 H14A 0.9700
C14 H14B 0.9700
C15 C16 1.506(6)
C15 H15A 0.9700
C15 H15B 0.9700
C16 H16A 0.9700
C16 H16B 0.9700
C17 H17A 0.9600
C17 H17B 0.9600
C17 H17C 0.9600
